data_4503378
loop_
_publ_author_name
'Schaate, Andreas'
'Klingelh\"ofer, Stefan'
'Behrens, Peter'
'Wiebcke, Michael'

_publ_section_title
;
 Two Zinc(II) Coordination Polymers Constructed with Rigid
 1,4-Benzenedicarboxylate and Flexible
 1,4-Bis(imidazol-1-ylmethyl)-2,3,5,6-tetramethylbenzene Linkers: From
 Interpenetrating Layers to Templated 3D Frameworks
;
_journal_issue 9
_journal_name_full 'Crystal Growth &amp; Design'
_journal_page_first 3200
_journal_paper_doi 10.1021/cg701041k
_journal_volume 8
_journal_year 2008
_chemical_formula_moiety 'C17 H15 N2 O4 Zn, C4 H3 O2'
_chemical_formula_sum 'C21 H18 N2 O6 Zn'
_chemical_formula_weight 459.74
_chemical_name_systematic
;
 ?
;
_space_group_IT_number 2
_symmetry_cell_setting triclinic
_symmetry_space_group_name_Hall '-P 1'
_symmetry_space_group_name_H-M 'P -1'
_atom_sites_solution_hydrogens mixed
_atom_sites_solution_primary direct
_atom_sites_solution_secondary difmap
_audit_creation_method SHELXL-97
_cell_angle_alpha 68.21(3)
_cell_angle_beta 78.64(3)
_cell_angle_gamma 77.46(4)
_cell_formula_units_Z 2
_cell_length_a 8.473(3)
_cell_length_b 10.154(3)
_cell_length_c 13.397(3)
_cell_measurement_temperature 298
_cell_volume 1036.1(6)
_computing_cell_refinement 'IPDS software (STOE)'
_computing_data_collection 'IPDS software (STOE)'
_computing_data_reduction 'IPDS software (STOE)'
_computing_structure_refinement 'SHELXL-97 (Sheldrick, 1997)'
_computing_structure_solution 'SHELXS-97 (Sheldrick, 1997)'
_diffrn_ambient_temperature 298
_diffrn_measured_fraction_theta_full 0.999
_diffrn_measured_fraction_theta_max 0.999
_diffrn_measurement_device_type 'STOE IPDS'
_diffrn_measurement_method psi-scan
_diffrn_radiation_monochromator graphite
_diffrn_radiation_source 'fine-focus sealed tube'
_diffrn_radiation_type MoK\a
_diffrn_radiation_wavelength 0.71073
_diffrn_reflns_av_R_equivalents 0.0618
_diffrn_reflns_av_sigmaI/netI 0.0595
_diffrn_reflns_limit_h_max 11
_diffrn_reflns_limit_h_min -11
_diffrn_reflns_limit_k_max 13
_diffrn_reflns_limit_k_min -13
_diffrn_reflns_limit_l_max 17
_diffrn_reflns_limit_l_min -17
_diffrn_reflns_number 24605
_diffrn_reflns_theta_full 27.60
_diffrn_reflns_theta_max 27.60
_diffrn_reflns_theta_min 2.48
_exptl_absorpt_coefficient_mu 1.225
_exptl_absorpt_correction_T_max 0.8850
_exptl_absorpt_correction_T_min 0.8356
_exptl_absorpt_correction_type multi-scan
_exptl_absorpt_process_details
;
[c.f. r.h. blessing, acta cryst. (1995), a51, 33-38]
;
_exptl_crystal_colour colourless
_exptl_crystal_density_diffrn 1.474
_exptl_crystal_density_method 'not measured'
_exptl_crystal_description block
_exptl_crystal_F_000 472
_exptl_crystal_size_max 0.34
_exptl_crystal_size_mid 0.15
_exptl_crystal_size_min 0.10
_refine_diff_density_max 0.375
_refine_diff_density_min -0.352
_refine_diff_density_rms 0.058
_refine_ls_extinction_method none
_refine_ls_goodness_of_fit_ref 0.967
_refine_ls_hydrogen_treatment mixed
_refine_ls_matrix_type full
_refine_ls_number_parameters 274
_refine_ls_number_reflns 4804
_refine_ls_number_restraints 0
_refine_ls_restrained_S_all 0.967
_refine_ls_R_factor_all 0.0516
_refine_ls_R_factor_gt 0.0304
_refine_ls_shift/su_max 0.001
_refine_ls_shift/su_mean 0.000
_refine_ls_structure_factor_coef Fsqd
_refine_ls_weighting_details 'calc w=1/[\s^2^(Fo^2^)+(0.0235P)^2^+0.0000P] where P=(Fo^2^+2Fc^2^)/3'
_refine_ls_weighting_scheme calc
_refine_ls_wR_factor_gt 0.0569
_refine_ls_wR_factor_ref 0.0592
_reflns_number_gt 3425
_reflns_number_total 4804
_reflns_threshold_expression >2sigma(I)
_cod_data_source_file cg701041k-file001.cif
_cod_data_source_block 2
_cod_depositor_comments
;
The following automatic conversions were performed:

'_symmetry_cell_setting' value 'Triclinic' changed to 'triclinic'
according to /home/saulius/struct/CIF-dictionaries/cif_core.dic
dictionary named 'cif_core.dic' version 2.4.1 from 2010-06-29.

Automatic conversion script
Id: cif_fix_values 1715 2011-07-08 13:25:40Z adriana 
;
_cod_original_sg_symbol_H-M P-1
_cod_database_code 4503378

loop_
_symmetry_equiv_pos_as_xyz
'x, y, z'
'-x, -y, -z'

loop_
_atom_site_label
_atom_site_type_symbol
_atom_site_fract_x
_atom_site_fract_y
_atom_site_fract_z
_atom_site_U_iso_or_equiv
_atom_site_adp_type
_atom_site_occupancy
_atom_site_symmetry_multiplicity
_atom_site_calc_flag
_atom_site_refinement_flags
Zn Zn 0.05663(3) 0.56485(2) 0.841776(19) 0.02632(7) Uani 1 1 d .
N1 N -0.1657(2) 0.65753(19) 0.80511(14) 0.0380(4) Uani 1 1 d .
C2 C -0.2735(3) 0.7338(3) 0.8562(2) 0.0536(7) Uani 1 1 d .
H2 H -0.2552 0.7477 0.9175 0.064 Uiso 1 1 calc R
N3 N -0.4083(2) 0.7880(2) 0.81237(15) 0.0420(5) Uani 1 1 d .
C4 C -0.3872(4) 0.7478(5) 0.7252(3) 0.1077(16) Uani 1 1 d .
H4 H -0.4615 0.7709 0.6763 0.129 Uiso 1 1 calc R
C5 C -0.2385(4) 0.6679(4) 0.7218(3) 0.0922(13) Uani 1 1 d .
H5 H -0.1930 0.6261 0.6694 0.111 Uiso 1 1 calc R
C6 C -0.5566(3) 0.8738(3) 0.8504(2) 0.0490(6) Uani 1 1 d .
H6A H -0.6388 0.8136 0.8855 0.059 Uiso 1 1 calc R
H6B H -0.5980 0.9500 0.7891 0.059 Uiso 1 1 calc R
C7 C -0.5230(3) 0.9374(2) 0.92895(19) 0.0418(6) Uani 1 1 d .
C8 C -0.4759(3) 1.0729(3) 0.88778(19) 0.0454(6) Uani 1 1 d .
C9 C -0.5456(3) 0.8627(2) 1.0404(2) 0.0446(6) Uani 1 1 d .
C10 C -0.4435(4) 1.1486(3) 0.7671(2) 0.0746(9) Uani 1 1 d .
H10A H -0.4331 1.0813 0.7304 0.089 Uiso 1 1 calc R
H10B H -0.3445 1.1882 0.7502 0.089 Uiso 1 1 calc R
H10C H -0.5325 1.2245 0.7438 0.089 Uiso 1 1 calc R
C11 C -0.5865(4) 0.7113(3) 1.0857(2) 0.0653(8) Uani 1 1 d .
H11A H -0.5863 0.6786 1.0270 0.078 Uiso 1 1 calc R
H11B H -0.6923 0.7112 1.1276 0.078 Uiso 1 1 calc R
H11C H -0.5065 0.6485 1.1310 0.078 Uiso 1 1 calc R
O12 O 0.10287(18) 0.68771(14) 0.91435(11) 0.0366(4) Uani 1 1 d .
C13 C 0.0135(2) 0.71804(19) 0.99246(15) 0.0267(4) Uani 1 1 d .
O14 O -0.07341(19) 0.63648(14) 1.06617(12) 0.0391(4) Uani 1 1 d .
C15 C 0.0061(2) 0.86516(18) 0.99596(15) 0.0240(4) Uani 1 1 d .
C16 C 0.0463(2) 0.97632(19) 0.90227(15) 0.0286(5) Uani 1 1 d .
H16 H 0.0764 0.9600 0.8367 0.034 Uiso 1 1 calc R
C17 C 0.0418(3) 1.1114(2) 0.90555(15) 0.0296(5) Uani 1 1 d .
H17 H 0.0704 1.1859 0.8428 0.035 Uiso 1 1 calc R
O18 O 0.24455(18) 0.57106(15) 0.73216(11) 0.0383(4) Uani 1 1 d .
C19 C 0.2278(3) 0.5116(2) 0.66656(16) 0.0325(5) Uani 1 1 d .
O20 O 0.1040(2) 0.46161(18) 0.67306(12) 0.0458(4) Uani 1 1 d .
C21 C 0.3685(3) 0.5065(2) 0.57965(15) 0.0302(5) Uani 1 1 d .
C22 C 0.3491(3) 0.4807(2) 0.48900(17) 0.0420(6) Uani 1 1 d .
H22 H 0.2477 0.4674 0.4811 0.050 Uiso 1 1 calc R
C23 C 0.5199(3) 0.5253(2) 0.59011(16) 0.0405(5) Uani 1 1 d .
H23 H 0.5342 0.5423 0.6511 0.049 Uiso 1 1 calc R
O24 O -0.0193(3) 0.7148(2) 0.40352(17) 0.0654(6) Uani 1 1 d .
H24 H -0.058(4) 0.668(3) 0.378(2) 0.079 Uiso 1 1 d .
C25 C -0.1156(4) 0.8361(3) 0.40132(19) 0.0502(6) Uani 1 1 d .
O26 O -0.2406(3) 0.8756(2) 0.36328(18) 0.0782(7) Uani 1 1 d .
C27 C -0.0529(3) 0.9202(2) 0.45201(19) 0.0478(6) Uani 1 1 d .
C28 C 0.0948(4) 0.8749(3) 0.4912(2) 0.0649(8) Uani 1 1 d .
H28 H 0.1598 0.7912 0.4849 0.078 Uiso 1 1 calc R
C29 C 0.1471(4) 0.9533(3) 0.5398(3) 0.0688(9) Uani 1 1 d .
H29 H 0.2464 0.9210 0.5674 0.083 Uiso 1 1 calc R

loop_
_atom_site_aniso_label
_atom_site_aniso_U_11
_atom_site_aniso_U_22
_atom_site_aniso_U_33
_atom_site_aniso_U_23
_atom_site_aniso_U_13
_atom_site_aniso_U_12
Zn 0.02835(13) 0.02449(11) 0.02847(12) -0.01613(9) 0.00749(9) -0.00641(9)
N1 0.0318(10) 0.0473(11) 0.0421(10) -0.0275(9) -0.0035(8) -0.0001(8)
C2 0.0372(14) 0.0807(18) 0.0561(15) -0.0474(14) -0.0171(12) 0.0165(13)
N3 0.0328(11) 0.0508(11) 0.0516(12) -0.0300(10) -0.0139(9) 0.0043(9)
C4 0.074(2) 0.169(4) 0.129(3) -0.122(3) -0.061(2) 0.051(2)
C5 0.062(2) 0.144(3) 0.113(3) -0.107(3) -0.0392(19) 0.034(2)
C6 0.0310(13) 0.0594(15) 0.0621(15) -0.0329(13) -0.0140(11) 0.0109(12)
C7 0.0311(13) 0.0452(13) 0.0505(14) -0.0247(12) -0.0120(11) 0.0124(11)
C8 0.0373(13) 0.0493(14) 0.0464(13) -0.0193(12) -0.0090(11) 0.0081(11)
C9 0.0339(13) 0.0411(13) 0.0573(15) -0.0207(12) -0.0083(11) 0.0063(11)
C10 0.094(3) 0.074(2) 0.0539(17) -0.0172(15) -0.0137(16) -0.0137(18)
C11 0.0629(19) 0.0544(16) 0.077(2) -0.0197(15) -0.0153(16) -0.0063(14)
O12 0.0396(9) 0.0337(7) 0.0470(8) -0.0300(7) 0.0095(7) -0.0115(7)
C13 0.0284(11) 0.0233(9) 0.0327(11) -0.0155(9) -0.0037(9) -0.0027(9)
O14 0.0508(10) 0.0227(7) 0.0427(8) -0.0135(7) 0.0079(7) -0.0121(7)
C15 0.0246(10) 0.0200(9) 0.0304(10) -0.0137(8) -0.0002(8) -0.0035(8)
C16 0.0374(12) 0.0270(10) 0.0262(10) -0.0177(8) 0.0027(9) -0.0056(9)
C17 0.0407(13) 0.0226(9) 0.0241(10) -0.0087(8) 0.0034(9) -0.0077(9)
O18 0.0403(9) 0.0464(8) 0.0345(8) -0.0275(7) 0.0154(6) -0.0137(7)
C19 0.0354(13) 0.0323(10) 0.0276(10) -0.0142(9) 0.0060(9) -0.0025(10)
O20 0.0377(10) 0.0626(10) 0.0458(9) -0.0334(8) 0.0141(7) -0.0169(8)
C21 0.0344(12) 0.0301(10) 0.0248(10) -0.0140(8) 0.0066(8) -0.0038(9)
C22 0.0348(13) 0.0625(15) 0.0360(12) -0.0278(11) 0.0058(10) -0.0124(11)
C23 0.0443(14) 0.0578(14) 0.0274(11) -0.0265(10) 0.0083(10) -0.0149(11)
O24 0.0684(13) 0.0621(12) 0.0854(14) -0.0431(11) -0.0220(11) -0.0077(10)
C25 0.0611(18) 0.0493(15) 0.0401(14) -0.0090(12) -0.0135(13) -0.0136(13)
O26 0.0860(16) 0.0704(13) 0.0956(16) -0.0346(12) -0.0522(14) -0.0004(12)
C27 0.0585(17) 0.0445(13) 0.0440(13) -0.0148(11) -0.0191(12) -0.0051(12)
C28 0.069(2) 0.0546(16) 0.084(2) -0.0359(15) -0.0330(17) 0.0067(15)
C29 0.070(2) 0.0591(17) 0.092(2) -0.0337(16) -0.0468(18) 0.0070(15)

loop_
_atom_type_symbol
_atom_type_description
_atom_type_scat_dispersion_real
_atom_type_scat_dispersion_imag
_atom_type_scat_source
C C 0.0033 0.0016 'International Tables Vol C Tables 4.2.6.8 and 6.1.1.4'
H H 0.0000 0.0000 'International Tables Vol C Tables 4.2.6.8 and 6.1.1.4'
N N 0.0061 0.0033 'International Tables Vol C Tables 4.2.6.8 and 6.1.1.4'
O O 0.0106 0.0060 'International Tables Vol C Tables 4.2.6.8 and 6.1.1.4'
Zn Zn 0.2839 1.4301 'International Tables Vol C Tables 4.2.6.8 and 6.1.1.4'

loop_
_geom_angle_atom_site_label_1
_geom_angle_atom_site_label_2
_geom_angle_atom_site_label_3
_geom_angle
_geom_angle_site_symmetry_1
_geom_angle_site_symmetry_3
O18 Zn O14 104.28(7) . 2_567
O18 Zn O12 101.35(7) . .
O14 Zn O12 112.50(6) 2_567 .
O18 Zn N1 122.34(7) . .
O14 Zn N1 114.49(8) 2_567 .
O12 Zn N1 101.15(7) . .
C2 N1 C5 103.75(19) . .
C2 N1 Zn 126.12(15) . .
C5 N1 Zn 129.98(15) . .
N3 C2 N1 113.56(19) . .
N3 C2 H2 123.2 . .
N1 C2 H2 123.2 . .
C2 N3 C4 105.63(19) . .
C2 N3 C6 128.07(18) . .
C4 N3 C6 126.3(2) . .
N3 C4 C5 107.2(2) . .
N3 C4 H4 126.4 . .
C5 C4 H4 126.4 . .
N1 C5 C4 109.8(2) . .
N1 C5 H5 125.1 . .
C4 C5 H5 125.1 . .
N3 C6 C7 112.15(18) . .
N3 C6 H6A 109.2 . .
C7 C6 H6A 109.2 . .
N3 C6 H6B 109.2 . .
C7 C6 H6B 109.2 . .
H6A C6 H6B 107.9 . .
C8 C7 C9 121.2(2) . .
C8 C7 C6 118.8(2) . .
C9 C7 C6 119.9(2) . .
C7 C8 C9 119.5(2) . 2_477
C7 C8 C10 120.5(2) . .
C9 C8 C10 119.9(3) 2_477 .
C7 C9 C8 119.2(2) . 2_477
C7 C9 C11 121.5(2) . .
C8 C9 C11 119.2(2) 2_477 .
C8 C10 H10A 109.5 . .
C8 C10 H10B 109.5 . .
H10A C10 H10B 109.5 . .
C8 C10 H10C 109.5 . .
H10A C10 H10C 109.5 . .
H10B C10 H10C 109.5 . .
C9 C11 H11A 109.5 . .
C9 C11 H11B 109.5 . .
H11A C11 H11B 109.5 . .
C9 C11 H11C 109.5 . .
H11A C11 H11C 109.5 . .
H11B C11 H11C 109.5 . .
C13 O12 Zn 125.73(14) . .
O14 C13 O12 125.34(17) . .
O14 C13 C15 117.15(16) . .
O12 C13 C15 117.48(18) . .
C13 O14 Zn 138.43(13) . 2_567
C16 C15 C17 120.46(16) . 2_577
C16 C15 C13 120.21(15) . .
C17 C15 C13 119.33(17) 2_577 .
C17 C16 C15 120.32(16) . .
C17 C16 H16 119.8 . .
C15 C16 H16 119.8 . .
C16 C17 C15 119.21(18) . 2_577
C16 C17 H17 120.4 . .
C15 C17 H17 120.4 2_577 .
C19 O18 Zn 111.03(14) . .
O20 C19 O18 122.82(18) . .
O20 C19 C21 121.44(17) . .
O18 C19 C21 115.7(2) . .
C23 C21 C22 119.03(18) . .
C23 C21 C19 120.37(17) . .
C22 C21 C19 120.6(2) . .
C21 C22 C23 120.1(2) . 2_666
C21 C22 H22 119.9 . .
C23 C22 H22 119.9 2_666 .
C21 C23 C22 120.82(19) . 2_666
C21 C23 H23 119.6 . .
C22 C23 H23 119.6 2_666 .
C25 O24 H24 112(2) . .
O26 C25 O24 123.7(2) . .
O26 C25 C27 123.0(2) . .
O24 C25 C27 113.3(2) . .
C28 C27 C29 119.2(2) . 2_576
C28 C27 C25 121.7(2) . .
C29 C27 C25 119.1(2) 2_576 .
C27 C28 C29 120.2(2) . .
C27 C28 H28 119.9 . .
C29 C28 H28 119.9 . .
C28 C29 C27 120.6(2) . 2_576
C28 C29 H29 119.7 . .
C27 C29 H29 119.7 2_576 .

loop_
_geom_bond_atom_site_label_1
_geom_bond_atom_site_label_2
_geom_bond_distance
_geom_bond_site_symmetry_2
Zn O18 1.9363(15) .
Zn O14 1.9472(16) 2_567
Zn O12 1.9794(13) .
Zn N1 1.9819(19) .
N1 C2 1.320(3) .
N1 C5 1.339(3) .
C2 N3 1.305(3) .
C2 H2 0.9300 .
N3 C4 1.342(3) .
N3 C6 1.483(3) .
C4 C5 1.345(4) .
C4 H4 0.9300 .
C5 H5 0.9300 .
C6 C7 1.519(3) .
C6 H6A 0.9600 .
C6 H6B 0.9600 .
C7 C8 1.395(4) .
C7 C9 1.397(3) .
C8 C9 1.405(3) 2_477
C8 C10 1.508(4) .
C9 C11 1.519(4) .
C10 H10A 0.9599 .
C10 H10B 0.9599 .
C10 H10C 0.9599 .
C11 H11A 0.9599 .
C11 H11B 0.9599 .
C11 H11C 0.9599 .
O12 C13 1.261(2) .
C13 O14 1.255(2) .
C13 C15 1.499(2) .
C15 C16 1.383(3) .
C15 C17 1.394(2) 2_577
C16 H16 0.9300 .
C17 H17 0.9300 .
O18 C19 1.280(2) .
C19 O20 1.236(3) .
C19 C21 1.500(3) .
C21 C23 1.378(3) .
C21 C22 1.380(3) .
C22 C23 1.384(3) 2_666
C22 H22 0.9300 .
C23 C22 1.384(3) 2_666
C23 H23 0.9300 .
O24 C25 1.315(3) .
O24 H24 0.82(3) .
C25 O26 1.192(3) .
C25 C27 1.497(3) .
C27 C28 1.372(4) .
C27 C29 1.386(3) 2_576
C28 C29 1.381(4) .
C28 H28 0.9300 .
C29 H29 0.9300 .

loop_
_geom_hbond_atom_site_label_D
_geom_hbond_atom_site_label_H
_geom_hbond_atom_site_label_A
_geom_hbond_distance_DH
_geom_hbond_distance_HA
_geom_hbond_distance_DA
_geom_hbond_angle_DHA
_geom_hbond_site_symmetry_A
O24 H24 O20 0.82(3) 1.83(3) 2.644(2) 168(3) 2_566
